data_4088725
loop_
_publ_author_name
'Ermert, David M.'
'Gordon, Jesse B.'
'Abboud, Khalil A.'
'Murray, Leslie J.'

_publ_section_title
;
 Synthesis of Trinuclear Tin(II), Germanium(II), and Aluminum(III)
 Cyclophane Complexes
;
_journal_issue 21
_journal_name_full Organometallics
_journal_page_first 3651
_journal_paper_doi 10.1021/acs.organomet.6b00354
_journal_volume 35
_journal_year 2016
_chemical_formula_moiety 'C52 H84 N6 Al3, 2(C7 H8)'
_chemical_formula_sum 'C66 H100 Al3 N6'
_chemical_formula_weight 1058.46
_space_group_crystal_system monoclinic
_space_group_IT_number 14
_space_group_name_Hall '-P 2ybc'
_space_group_name_H-M_alt 'P 1 21/c 1'
_atom_sites_solution_hydrogens mixed
_atom_sites_solution_primary direct
_atom_sites_solution_secondary difmap
_audit_creation_method SHELXL-2014/7
_audit_update_record
;
2016-04-17 # Formatted by publCIF

;
_cell_angle_alpha 90
_cell_angle_beta 90.647(2)
_cell_angle_gamma 90
_cell_formula_units_Z 4
_cell_length_a 19.0700(5)
_cell_length_b 14.1602(4)
_cell_length_c 24.3189(7)
_cell_measurement_reflns_used 9456
_cell_measurement_temperature 100(2)
_cell_measurement_theta_max 28.0
_cell_measurement_theta_min 2.0
_cell_volume 6566.5(3)
_computing_cell_refinement 'Bruker APEX2'
_computing_data_collection 'Bruker APEX2 (Bruker, 2008)'
_computing_data_reduction 'Bruker SAINT (Bruker, 2008)'
_computing_molecular_graphics 'XP in SHELXTL-plus, Bruker 2014'
_computing_publication_material 'SHELXL2014/7, Sheldrick, G. M. 2014'
_computing_structure_refinement 'SHELXL2014/7, Sheldrick G. M. 2014'
_computing_structure_solution 'SHELXL2014/7, Sheldrick G. M. 2014'
_diffrn_ambient_temperature 100(2)
_diffrn_measured_fraction_theta_full 0.974
_diffrn_measured_fraction_theta_max 0.974
_diffrn_measurement_device_type 'Bruker APEX-II DUO'
_diffrn_measurement_method 'phi and omega scans'
_diffrn_radiation_type CuK\a
_diffrn_radiation_wavelength 1.54178
_diffrn_reflns_av_R_equivalents 0.0667
_diffrn_reflns_av_unetI/netI 0.0462
_diffrn_reflns_Laue_measured_fraction_full 0.974
_diffrn_reflns_Laue_measured_fraction_max 0.974
_diffrn_reflns_limit_h_max 22
_diffrn_reflns_limit_h_min -20
_diffrn_reflns_limit_k_max 16
_diffrn_reflns_limit_k_min -16
_diffrn_reflns_limit_l_max 28
_diffrn_reflns_limit_l_min -28
_diffrn_reflns_number 56828
_diffrn_reflns_point_group_measured_fraction_full 0.974
_diffrn_reflns_point_group_measured_fraction_max 0.974
_diffrn_reflns_theta_full 66.481
_diffrn_reflns_theta_max 66.481
_diffrn_reflns_theta_min 3.612
_diffrn_source 'I\mS microsource'
_exptl_absorpt_coefficient_mu 0.834
_exptl_absorpt_correction_T_max 0.9749
_exptl_absorpt_correction_T_min 0.8895
_exptl_absorpt_correction_type analytical
_exptl_absorpt_process_details 'based on measured indexed crystal faces, Bruker SHELXTL2014 (Sheldrick, 2014)'
_exptl_crystal_colour colourless
_exptl_crystal_description plates
_exptl_crystal_F_000 2308
_exptl_crystal_size_max 0.189
_exptl_crystal_size_mid 0.141
_exptl_crystal_size_min 0.030
_refine_diff_density_max 0.889
_refine_diff_density_min -0.650
_refine_diff_density_rms 0.067
_refine_ls_extinction_method none
_refine_ls_goodness_of_fit_ref 1.076
_refine_ls_hydrogen_treatment mixed
_refine_ls_matrix_type full
_refine_ls_number_parameters 553
_refine_ls_number_reflns 11275
_refine_ls_number_restraints 0
_refine_ls_restrained_S_all 1.076
_refine_ls_R_factor_all 0.0840
_refine_ls_R_factor_gt 0.0745
_refine_ls_shift/su_max 0.002
_refine_ls_shift/su_mean 0.000
_refine_ls_structure_factor_coef Fsqd
_refine_ls_weighting_details 'w=1/[\s^2^(Fo^2^)+(0.0646P)^2^+15.5245P] where P=(Fo^2^+2Fc^2^)/3'
_refine_ls_weighting_scheme calc
_refine_ls_wR_factor_gt 0.1889
_refine_ls_wR_factor_ref 0.1932
_reflns_Friedel_coverage 0.000
_reflns_number_gt 9436
_reflns_number_total 11275
_reflns_threshold_expression 'I > 2\s(I)'
_cod_data_source_file om6b00354_si_002.cif
_cod_data_source_block murr6
_cod_original_sg_symbol_H-M 'P 21/c'
_cod_database_code 4088725
_shelx_shelxl_version_number 2014/7
_shelx_space_group_comment
; 
The symmetry employed for this shelxl refinement is uniquely defined 
by the following loop, which should always be used as a source of 
symmetry information in preference to the above space-group names. 
They are only intended as comments. 
;

loop_
_space_group_symop_operation_xyz
'x, y, z'
'-x, y+1/2, -z+1/2'
'-x, -y, -z'
'x, -y-1/2, z-1/2'

loop_
_atom_site_label
_atom_site_type_symbol
_atom_site_fract_x
_atom_site_fract_y
_atom_site_fract_z
_atom_site_U_iso_or_equiv
_atom_site_adp_type
_atom_site_occupancy
_atom_site_site_symmetry_order
_atom_site_calc_flag
_atom_site_refinement_flags_posn
_atom_site_refinement_flags_adp
_atom_site_refinement_flags_occupancy
_atom_site_disorder_assembly
_atom_site_disorder_group
Al1 Al 0.80563(4) 2.43324(6) -0.05150(4) 0.0199(2) Uani 1 1 d . . . . .
Al2 Al 0.62322(5) 2.45822(6) -0.24141(4) 0.0233(2) Uani 1 1 d . . . . .
H3 H 0.6934(19) 2.219(3) -0.1079(14) 0.026(9) Uiso 1 1 d . . . . .
Al3 Al 0.80487(10) 2.06892(18) -0.29420(13) 0.0119(7) Uiso 0.508(9) 1 d . . P A 1
N3 N 0.6602(3) 2.1662(4) -0.1096(3) 0.0113(16) Uiso 0.508(9) 1 d . . P A 1
N6 N 0.8220(4) 2.1572(5) -0.2321(3) 0.017(2) Uiso 0.508(9) 1 d . . P A 1
C16 C 0.7868(4) 2.1486(5) -0.1863(4) 0.0105(19) Uiso 0.508(9) 1 d . . P A 1
C17 C 0.7220(3) 2.0992(5) -0.1864(3) 0.0171(15) Uiso 0.508(9) 1 d . . P A 1
H17A H 0.7157 2.0556 -0.2157 0.021 Uiso 0.508(9) 1 calc R U P A 1
C18 C 0.6666(4) 2.1049(5) -0.1503(3) 0.0213(16) Uiso 0.508(9) 1 d . . P A 1
C19 C 0.6009(4) 2.1823(5) -0.0717(4) 0.015(2) Uiso 0.508(9) 1 d . . P A 1
H19A H 0.6081 2.1461 -0.0373 0.018 Uiso 0.508(9) 1 calc R U P A 1
H19B H 0.5563 2.1615 -0.0891 0.018 Uiso 0.508(9) 1 calc R U P A 1
C20 C 0.8139(4) 2.1884(5) -0.1334(4) 0.014(2) Uiso 0.508(9) 1 d . . P A 1
H20A H 0.7805 2.1749 -0.1041 0.021 Uiso 0.508(9) 1 calc R U P A 1
H20B H 0.8593 2.1596 -0.1243 0.021 Uiso 0.508(9) 1 calc R U P A 1
H20C H 0.8196 2.2569 -0.1371 0.021 Uiso 0.508(9) 1 calc R U P A 1
C21 C 0.6048(4) 2.0412(6) -0.1601(3) 0.039(2) Uiso 0.508(9) 1 d . . P A 1
H21A H 0.6147 1.9988 -0.1909 0.058 Uiso 0.508(9) 1 calc R U P A 1
H21B H 0.5962 2.0039 -0.1270 0.058 Uiso 0.508(9) 1 calc R U P A 1
H21C H 0.5633 2.0794 -0.1689 0.058 Uiso 0.508(9) 1 calc R U P A 1
C71 C 0.8044(4) 1.9395(5) -0.2633(3) 0.0185(18) Uiso 0.508(9) 1 d . . P A 1
H71A H 0.7636 1.9318 -0.2395 0.028 Uiso 0.508(9) 1 calc R U P A 1
H71B H 0.8020 1.8934 -0.2933 0.028 Uiso 0.508(9) 1 calc R U P A 1
H71C H 0.8475 1.9293 -0.2417 0.028 Uiso 0.508(9) 1 calc R U P A 1
C72 C 0.8857(5) 2.0874(6) -0.3420(3) 0.014(2) Uiso 0.508(9) 1 d . . P A 1
H72A H 0.9284 2.0669 -0.3227 0.021 Uiso 0.508(9) 1 calc R U P A 1
H72B H 0.8793 2.0502 -0.3756 0.021 Uiso 0.508(9) 1 calc R U P A 1
H72C H 0.8896 2.1544 -0.3515 0.021 Uiso 0.508(9) 1 calc R U P A 1
C73 C 0.7140(3) 2.1068(5) -0.3267(3) 0.0213(16) Uiso 0.508(9) 1 d . . P A 1
H73A H 0.6766 2.0952 -0.3002 0.032 Uiso 0.508(9) 1 calc R U P A 1
H73B H 0.7152 2.1741 -0.3360 0.032 Uiso 0.508(9) 1 calc R U P A 1
H73C H 0.7049 2.0698 -0.3601 0.032 Uiso 0.508(9) 1 calc R U P A 1
Al3' Al 0.80236(15) 2.0553(3) -0.28213(18) 0.0318(9) Uiso 0.492(9) 1 d . . P A 2
N3' N 0.6675(4) 2.1614(5) -0.0959(3) 0.0199(19) Uiso 0.492(9) 1 d . . P A 2
N6' N 0.8223(4) 2.1477(5) -0.2205(3) 0.020(2) Uiso 0.492(9) 1 d . . P A 2
C16' C 0.7893(4) 2.1423(6) -0.1722(4) 0.023(3) Uiso 0.492(9) 1 d . . P A 2
C17' C 0.7291(4) 2.0802(5) -0.1688(3) 0.0210(17) Uiso 0.492(9) 1 d . . P A 2
H17B H 0.7263 2.0300 -0.1946 0.025 Uiso 0.492(9) 1 calc R U P A 2
C18' C 0.6755(4) 2.0874(5) -0.1314(3) 0.0223(17) Uiso 0.492(9) 1 d . . P A 2
C19' C 0.6097(5) 2.1785(6) -0.0583(4) 0.022(2) Uiso 0.492(9) 1 d . . P A 2
H19C H 0.6221 2.1570 -0.0207 0.026 Uiso 0.492(9) 1 calc R U P A 2
H19D H 0.5669 2.1449 -0.0708 0.026 Uiso 0.492(9) 1 calc R U P A 2
C20' C 0.8179(5) 2.1866(6) -0.1207(4) 0.024(3) Uiso 0.492(9) 1 d . . P A 2
H20D H 0.7859 2.1745 -0.0903 0.035 Uiso 0.492(9) 1 calc R U P A 2
H20E H 0.8640 2.1595 -0.1121 0.035 Uiso 0.492(9) 1 calc R U P A 2
H20F H 0.8226 2.2549 -0.1262 0.035 Uiso 0.492(9) 1 calc R U P A 2
C21' C 0.6219(3) 2.0105(5) -0.1307(3) 0.0242(18) Uiso 0.492(9) 1 d . . P A 2
H21D H 0.6339 1.9624 -0.1580 0.036 Uiso 0.492(9) 1 calc R U P A 2
H21E H 0.6210 1.9817 -0.0940 0.036 Uiso 0.492(9) 1 calc R U P A 2
H21F H 0.5756 2.0369 -0.1395 0.036 Uiso 0.492(9) 1 calc R U P A 2
C71' C 0.8119(5) 1.9284(6) -0.2487(4) 0.030(2) Uiso 0.492(9) 1 d . . P A 2
H71D H 0.7761 1.9201 -0.2206 0.045 Uiso 0.492(9) 1 calc R U P A 2
H71E H 0.8059 1.8801 -0.2772 0.045 Uiso 0.492(9) 1 calc R U P A 2
H71F H 0.8586 1.9222 -0.2318 0.045 Uiso 0.492(9) 1 calc R U P A 2
C72' C 0.8747(8) 2.0773(12) -0.3406(7) 0.060(6) Uiso 0.492(9) 1 d . . P A 2
H72D H 0.8684 2.1406 -0.3562 0.090 Uiso 0.492(9) 1 calc R U P A 2
H72E H 0.9217 2.0721 -0.3242 0.090 Uiso 0.492(9) 1 calc R U P A 2
H72F H 0.8690 2.0300 -0.3697 0.090 Uiso 0.492(9) 1 calc R U P A 2
C73' C 0.7047(5) 2.0812(7) -0.3121(4) 0.043(2) Uiso 0.492(9) 1 d . . P A 2
H73D H 0.7031 2.1447 -0.3281 0.064 Uiso 0.492(9) 1 calc R U P A 2
H73E H 0.6930 2.0345 -0.3405 0.064 Uiso 0.492(9) 1 calc R U P A 2
H73F H 0.6708 2.0768 -0.2822 0.064 Uiso 0.492(9) 1 calc R U P A 2
N1 N 0.88256(12) 2.51872(17) -0.06546(10) 0.0196(5) Uani 1 1 d . . . . .
N2 N 0.75870(12) 2.50601(17) 0.00451(10) 0.0202(5) Uani 1 1 d . . . . .
N4 N 0.57379(13) 2.53296(19) -0.18780(11) 0.0248(6) Uani 1 1 d . . . . .
N5 N 0.69642(13) 2.54840(18) -0.25644(11) 0.0238(6) Uani 1 1 d . . . . .
C1 C 0.92836(15) 2.5121(2) -0.11477(13) 0.0232(7) Uani 1 1 d . . . . .
H1A H 0.9720 2.4783 -0.1044 0.028 Uiso 1 1 calc R U . . .
H1B H 0.9416 2.5767 -0.1263 0.028 Uiso 1 1 calc R U . . .
C2 C 0.90438(15) 2.5750(2) -0.02494(13) 0.0238(7) Uani 1 1 d . . . . .
C3 C 0.86547(17) 2.5927(2) 0.02286(14) 0.0287(7) Uani 1 1 d . . . . .
H3A H 0.8893 2.6278 0.0506 0.034 Uiso 1 1 calc R U . . .
C4 C 0.79630(16) 2.5658(2) 0.03541(13) 0.0244(7) Uani 1 1 d . . . . .
C5 C 0.68584(15) 2.4856(2) 0.02308(13) 0.0228(6) Uani 1 1 d . . . . .
H5A H 0.6625 2.5460 0.0321 0.027 Uiso 1 1 calc R U . . .
H5B H 0.6884 2.4475 0.0572 0.027 Uiso 1 1 calc R U . . .
C6 C 0.97334(17) 2.6267(2) -0.02919(15) 0.0303(7) Uani 1 1 d . . . . .
H6A H 0.9811 2.6647 0.0040 0.045 Uiso 1 1 calc R U . . .
H6B H 1.0115 2.5809 -0.0329 0.045 Uiso 1 1 calc R U . . .
H6C H 0.9721 2.6682 -0.0614 0.045 Uiso 1 1 calc R U . . .
C7 C 0.76549(18) 2.6101(3) 0.08622(14) 0.0310(8) Uani 1 1 d . . . . .
H7A H 0.8004 2.6517 0.1036 0.046 Uiso 1 1 calc R U . . .
H7B H 0.7239 2.6470 0.0759 0.046 Uiso 1 1 calc R U . . .
H7C H 0.7523 2.5604 0.1121 0.046 Uiso 1 1 calc R U . . .
C8 C 0.76631(16) 2.5246(2) -0.27964(14) 0.0247(7) Uani 1 1 d . . . . .
H8A H 0.7905 2.5842 -0.2892 0.030 Uiso 1 1 calc R U . . .
H8B H 0.7589 2.4888 -0.3142 0.030 Uiso 1 1 calc R U . . .
C9 C 0.67329(17) 2.6374(2) -0.26206(14) 0.0253(7) Uani 1 1 d . . . . .
C10 C 0.60952(17) 2.6685(2) -0.23988(14) 0.0281(7) Uani 1 1 d . . . . .
H10A H 0.5945 2.7294 -0.2516 0.034 Uiso 1 1 calc R U . . .
C11 C 0.56498(17) 2.6230(2) -0.20307(14) 0.0273(7) Uani 1 1 d . . . . .
C12 C 0.52737(16) 2.4950(2) -0.14421(14) 0.0275(7) Uani 1 1 d . . . . .
H12A H 0.4908 2.4552 -0.1617 0.033 Uiso 1 1 calc R U . . .
H12B H 0.5036 2.5485 -0.1260 0.033 Uiso 1 1 calc R U . . .
C13 C 0.71444(18) 2.7113(2) -0.29328(16) 0.0330(8) Uani 1 1 d . . . . .
H13A H 0.7245 2.6878 -0.3303 0.049 Uiso 1 1 calc R U . . .
H13B H 0.7586 2.7243 -0.2737 0.049 Uiso 1 1 calc R U . . .
H13C H 0.6868 2.7694 -0.2960 0.049 Uiso 1 1 calc R U . . .
C14 C 0.50510(19) 2.6824(3) -0.18086(16) 0.0370(9) Uani 1 1 d . . . . .
H14A H 0.4607 2.6484 -0.1859 0.056 Uiso 1 1 calc R U . . .
H14B H 0.5029 2.7426 -0.2008 0.056 Uiso 1 1 calc R U . . .
H14C H 0.5131 2.6946 -0.1416 0.056 Uiso 1 1 calc R U . . .
C15 C 0.88585(16) 2.2148(2) -0.22973(14) 0.0250(7) Uani 1 1 d . . . . .
H15A H 0.9105 2.2085 -0.2652 0.030 Uiso 0.508(9) 1 calc R U P A 1
H15B H 0.9172 2.1891 -0.2006 0.030 Uiso 0.508(9) 1 calc R U P A 1
H15C H 0.9252 2.1930 -0.2060 0.030 Uiso 0.492(9) 1 calc R U P A 2
H15D H 0.9009 2.2080 -0.2684 0.030 Uiso 0.492(9) 1 calc R U P A 2
C22 C 0.89418(15) 2.4617(2) -0.16335(13) 0.0222(7) Uani 1 1 d . . . . .
C23 C 0.84718(15) 2.5117(2) -0.19694(13) 0.0218(6) Uani 1 1 d . . . . .
C24 C 0.81441(15) 2.4672(2) -0.24191(13) 0.0216(6) Uani 1 1 d . . . . .
C25 C 0.82879(15) 2.3722(2) -0.25354(13) 0.0218(6) Uani 1 1 d . . . . .
C26 C 0.87368(15) 2.3205(2) -0.21824(13) 0.0231(7) Uani 1 1 d . . . . .
C27 C 0.90909(15) 2.3658(2) -0.17458(13) 0.0207(6) Uani 1 1 d . . . . .
C28 C 0.83271(17) 2.6146(2) -0.18421(14) 0.0269(7) Uani 1 1 d . . . . .
H28A H 0.8354 2.6243 -0.1439 0.032 Uiso 1 1 calc R U . . .
H28B H 0.7845 2.6305 -0.1966 0.032 Uiso 1 1 calc R U . . .
C29 C 0.8851(2) 2.6818(2) -0.21245(17) 0.0380(9) Uani 1 1 d . . . . .
H29A H 0.8737 2.7473 -0.2031 0.057 Uiso 1 1 calc R U . . .
H29B H 0.9328 2.6672 -0.1998 0.057 Uiso 1 1 calc R U . . .
H29C H 0.8819 2.6734 -0.2524 0.057 Uiso 1 1 calc R U . . .
C30 C 0.79927(17) 2.3260(2) -0.30525(14) 0.0271(7) Uani 1 1 d . . . . .
H30A H 0.7511 2.3498 -0.3121 0.033 Uiso 1 1 calc R U . . .
H30B H 0.7964 2.2570 -0.2994 0.033 Uiso 1 1 calc R U . . .
C31 C 0.84407(19) 2.3458(3) -0.35604(15) 0.0367(8) Uani 1 1 d . . . . .
H31A H 0.8245 2.3117 -0.3878 0.055 Uiso 1 1 calc R U . . .
H31B H 0.8923 2.3246 -0.3490 0.055 Uiso 1 1 calc R U . . .
H31C H 0.8440 2.4137 -0.3637 0.055 Uiso 1 1 calc R U . . .
C32 C 0.96729(15) 2.3171(2) -0.14193(13) 0.0242(7) Uani 1 1 d . . . . .
H32A H 0.9569 2.2488 -0.1391 0.029 Uiso 1 1 calc R U . . .
H32B H 0.9694 2.3435 -0.1043 0.029 Uiso 1 1 calc R U . . .
C33 C 1.03823(16) 2.3309(2) -0.16975(15) 0.0290(7) Uani 1 1 d . . . . .
H33A H 1.0749 2.2991 -0.1481 0.044 Uiso 1 1 calc R U . . .
H33B H 1.0363 2.3039 -0.2068 0.044 Uiso 1 1 calc R U . . .
H33C H 1.0488 2.3984 -0.1721 0.044 Uiso 1 1 calc R U . . .
C34 C 0.64133(15) 2.4331(2) -0.01906(13) 0.0210(6) Uani 1 1 d . . . . .
C35 C 0.60626(15) 2.4836(2) -0.06017(13) 0.0207(6) Uani 1 1 d . . . . .
C36 C 0.56575(15) 2.4367(2) -0.10053(13) 0.0229(7) Uani 1 1 d . . . . .
C37 C 0.56116(15) 2.3372(2) -0.09966(14) 0.0251(7) Uani 1 1 d . . . . .
C38 C 0.59810(16) 2.2875(2) -0.05941(14) 0.0251(7) Uani 1 1 d . . . . .
C39 C 0.63729(15) 2.3332(2) -0.01824(13) 0.0234(7) Uani 1 1 d . . . . .
C40 C 0.61192(16) 2.5903(2) -0.06071(14) 0.0232(7) Uani 1 1 d . . . . .
H40A H 0.6086 2.6132 -0.0991 0.028 Uiso 1 1 calc R U . . .
H40B H 0.6582 2.6093 -0.0456 0.028 Uiso 1 1 calc R U . . .
C41 C 0.55357(18) 2.6363(2) -0.02651(15) 0.0324(8) Uani 1 1 d . . . . .
H41A H 0.5574 2.7052 -0.0289 0.049 Uiso 1 1 calc R U . . .
H41B H 0.5585 2.6167 0.0120 0.049 Uiso 1 1 calc R U . . .
H41C H 0.5077 2.6163 -0.0408 0.049 Uiso 1 1 calc R U . . .
C42 C 0.51543(17) 2.2842(3) -0.14098(15) 0.0311(8) Uani 1 1 d . . . . .
H42A H 0.5388 2.2243 -0.1511 0.037 Uiso 1 1 calc R U . . .
H42B H 0.5101 2.3227 -0.1748 0.037 Uiso 1 1 calc R U . . .
C43 C 0.44274(18) 2.2624(3) -0.11787(16) 0.0379(9) Uani 1 1 d . . . . .
H43A H 0.4178 2.2193 -0.1428 0.057 Uiso 1 1 calc R U . . .
H43B H 0.4160 2.3212 -0.1144 0.057 Uiso 1 1 calc R U . . .
H43C H 0.4479 2.2328 -0.0816 0.057 Uiso 1 1 calc R U . . .
C44 C 0.67477(17) 2.2770(2) 0.02636(15) 0.0282(7) Uani 1 1 d . . . . .
H44A H 0.7150 2.3141 0.0407 0.034 Uiso 1 1 calc R U . . .
H44B H 0.6933 2.2178 0.0104 0.034 Uiso 1 1 calc R U . . .
C45 C 0.62550(18) 2.2529(3) 0.07385(15) 0.0335(8) Uani 1 1 d . . . . .
H45A H 0.6506 2.2140 0.1010 0.050 Uiso 1 1 calc R U . . .
H45B H 0.5849 2.2178 0.0595 0.050 Uiso 1 1 calc R U . . .
H45C H 0.6095 2.3113 0.0913 0.050 Uiso 1 1 calc R U . . .
C51 C 0.84705(16) 2.3208(2) -0.01490(14) 0.0264(7) Uani 1 1 d . . . . .
H51A H 0.8620 2.3375 0.0226 0.040 Uiso 1 1 calc R U . . .
H51B H 0.8877 2.2990 -0.0357 0.040 Uiso 1 1 calc R U . . .
H51C H 0.8120 2.2703 -0.0134 0.040 Uiso 1 1 calc R U . . .
C52 C 0.74504(15) 2.4183(2) -0.11623(13) 0.0228(6) Uani 1 1 d . . . . .
H52A H 0.7273 2.4802 -0.1278 0.034 Uiso 1 1 calc R U . . .
H52B H 0.7055 2.3771 -0.1072 0.034 Uiso 1 1 calc R U . . .
H52C H 0.7719 2.3901 -0.1462 0.034 Uiso 1 1 calc R U . . .
C61 C 0.5623(3) 2.4569(3) -0.30739(19) 0.0525(11) Uani 1 1 d . . . . .
H61A H 0.5524 2.5219 -0.3189 0.079 Uiso 1 1 calc R U . . .
H61B H 0.5183 2.4246 -0.2990 0.079 Uiso 1 1 calc R U . . .
H61C H 0.5861 2.4234 -0.3372 0.079 Uiso 1 1 calc R U . . .
C62 C 0.65176(16) 2.3293(2) -0.22219(14) 0.0263(7) Uani 1 1 d . . . . .
H62A H 0.6396 2.3164 -0.1839 0.039 Uiso 1 1 calc R U . . .
H62B H 0.7025 2.3228 -0.2267 0.039 Uiso 1 1 calc R U . . .
H62C H 0.6274 2.2844 -0.2464 0.039 Uiso 1 1 calc R U . . .

loop_
_atom_site_aniso_label
_atom_site_aniso_U_11
_atom_site_aniso_U_22
_atom_site_aniso_U_33
_atom_site_aniso_U_23
_atom_site_aniso_U_13
_atom_site_aniso_U_12
Al1 0.0116(4) 0.0179(4) 0.0303(5) -0.0007(4) 0.0037(3) -0.0013(3)
Al2 0.0160(5) 0.0220(5) 0.0319(5) -0.0019(4) 0.0036(4) 0.0005(3)
N1 0.0136(12) 0.0156(12) 0.0297(14) -0.0005(10) 0.0045(10) -0.0017(9)
N2 0.0115(12) 0.0201(13) 0.0291(13) 0.0001(10) 0.0037(10) -0.0003(9)
N4 0.0144(13) 0.0259(14) 0.0341(15) 0.0016(11) 0.0033(11) 0.0017(10)
N5 0.0159(13) 0.0233(14) 0.0322(14) -0.0010(11) 0.0050(11) 0.0008(10)
C1 0.0123(14) 0.0239(16) 0.0335(17) -0.0037(13) 0.0070(12) -0.0046(11)
C2 0.0129(15) 0.0271(16) 0.0313(17) -0.0001(13) 0.0002(12) -0.0010(12)
C3 0.0212(17) 0.0349(18) 0.0301(17) -0.0081(14) 0.0003(13) -0.0065(13)
C4 0.0194(16) 0.0267(16) 0.0273(16) 0.0029(13) 0.0002(12) 0.0009(12)
C5 0.0157(15) 0.0217(15) 0.0312(17) 0.0012(13) 0.0063(12) -0.0002(12)
C6 0.0192(17) 0.0314(18) 0.0402(19) -0.0092(15) 0.0032(14) -0.0092(13)
C7 0.0249(18) 0.0368(19) 0.0312(18) -0.0039(15) 0.0044(14) -0.0071(14)
C8 0.0157(15) 0.0229(16) 0.0356(18) 0.0021(13) 0.0076(13) 0.0003(12)
C9 0.0224(17) 0.0198(16) 0.0336(17) -0.0002(13) 0.0012(13) -0.0005(12)
C10 0.0250(17) 0.0244(17) 0.0348(18) -0.0003(14) 0.0007(14) 0.0059(13)
C11 0.0203(17) 0.0264(17) 0.0353(18) 0.0002(14) 0.0008(13) 0.0074(13)
C12 0.0148(15) 0.0320(18) 0.0359(18) -0.0004(14) 0.0074(13) 0.0019(13)
C13 0.0275(18) 0.0226(17) 0.049(2) 0.0038(15) 0.0035(15) 0.0019(13)
C14 0.0295(19) 0.037(2) 0.045(2) 0.0055(16) 0.0071(16) 0.0157(15)
C15 0.0148(15) 0.0243(16) 0.0361(18) -0.0071(13) 0.0022(13) 0.0021(12)
C22 0.0118(14) 0.0216(15) 0.0333(17) -0.0053(13) 0.0098(12) -0.0049(11)
C23 0.0149(15) 0.0179(15) 0.0328(17) -0.0010(12) 0.0102(12) -0.0035(11)
C24 0.0140(14) 0.0219(15) 0.0293(16) 0.0003(12) 0.0104(12) -0.0019(11)
C25 0.0116(14) 0.0235(16) 0.0303(17) -0.0025(13) 0.0064(12) -0.0009(11)
C26 0.0133(15) 0.0239(16) 0.0324(17) -0.0042(13) 0.0088(12) 0.0011(12)
C27 0.0108(14) 0.0209(15) 0.0306(16) -0.0022(12) 0.0076(12) -0.0014(11)
C28 0.0226(16) 0.0202(16) 0.0381(18) -0.0031(13) 0.0068(14) -0.0042(12)
C29 0.036(2) 0.0249(18) 0.053(2) 0.0010(16) 0.0064(17) -0.0100(15)
C30 0.0212(16) 0.0248(16) 0.0354(18) -0.0040(14) 0.0008(13) 0.0047(12)
C31 0.033(2) 0.041(2) 0.036(2) -0.0086(16) 0.0054(16) 0.0001(16)
C32 0.0153(15) 0.0240(16) 0.0336(17) -0.0017(13) 0.0030(13) -0.0038(12)
C33 0.0144(15) 0.0279(17) 0.045(2) -0.0004(15) 0.0040(14) 0.0025(12)
C34 0.0129(14) 0.0198(15) 0.0305(16) -0.0018(12) 0.0099(12) -0.0007(11)
C35 0.0122(14) 0.0195(15) 0.0307(16) -0.0021(12) 0.0104(12) -0.0002(11)
C36 0.0108(14) 0.0245(16) 0.0337(17) -0.0030(13) 0.0095(12) 0.0016(11)
C37 0.0139(15) 0.0252(16) 0.0366(18) -0.0092(14) 0.0110(13) -0.0037(12)
C38 0.0166(15) 0.0190(15) 0.0401(18) -0.0034(13) 0.0157(13) -0.0043(12)
C39 0.0127(14) 0.0209(15) 0.0369(18) 0.0030(13) 0.0111(13) 0.0019(11)
C40 0.0181(15) 0.0176(15) 0.0339(17) -0.0001(13) 0.0049(13) -0.0004(11)
C41 0.0289(19) 0.0246(17) 0.044(2) -0.0053(15) 0.0065(15) 0.0073(14)
C42 0.0215(17) 0.0330(18) 0.0391(19) -0.0093(15) 0.0101(14) -0.0086(14)
C43 0.0213(18) 0.051(2) 0.042(2) -0.0118(17) 0.0052(15) -0.0126(15)
C44 0.0194(16) 0.0186(15) 0.047(2) 0.0057(14) 0.0093(14) -0.0002(12)
C45 0.0269(18) 0.0306(18) 0.043(2) 0.0067(15) 0.0082(15) -0.0029(14)
C51 0.0161(15) 0.0234(16) 0.0397(19) 0.0003(14) 0.0054(13) 0.0002(12)
C52 0.0144(15) 0.0237(16) 0.0305(16) -0.0011(13) 0.0069(12) -0.0045(12)
C61 0.060(3) 0.033(2) 0.063(3) -0.0096(19) -0.026(2) 0.0016(19)
C62 0.0166(15) 0.0233(16) 0.0391(18) -0.0070(14) 0.0067(13) -0.0019(12)

loop_
_atom_type_symbol
_atom_type_description
_atom_type_scat_dispersion_real
_atom_type_scat_dispersion_imag
_atom_type_scat_source
C C 0.0181 0.0091 'International Tables Vol C Tables 4.2.6.8 and 6.1.1.4'
H H 0.0000 0.0000 'International Tables Vol C Tables 4.2.6.8 and 6.1.1.4'
N N 0.0311 0.0180 'International Tables Vol C Tables 4.2.6.8 and 6.1.1.4'
Al Al 0.2130 0.2455 'International Tables Vol C Tables 4.2.6.8 and 6.1.1.4'

loop_
_geom_angle_atom_site_label_1
_geom_angle_atom_site_label_2
_geom_angle_atom_site_label_3
_geom_angle
N1 Al1 N2 98.51(11)
N1 Al1 C52 111.66(12)
N2 Al1 C52 110.54(12)
N1 Al1 C51 106.38(12)
N2 Al1 C51 107.25(13)
C52 Al1 C51 120.22(14)
N5 Al2 N4 97.17(12)
N5 Al2 C62 117.51(13)
N4 Al2 C62 119.04(13)
N5 Al2 C61 105.85(17)
N4 Al2 C61 105.49(17)
C62 Al2 C61 110.17(16)
C72 Al3 C73 114.8(4)
C72 Al3 C71 110.8(3)
C73 Al3 C71 113.4(3)
C72 Al3 N6 104.1(3)
C73 Al3 N6 105.7(3)
C71 Al3 N6 107.2(3)
C18 N3 C19 130.0(6)
C18 N3 H3 118(2)
C19 N3 H3 111(2)
C16 N6 C15 116.8(6)
C16 N6 Al3 120.4(5)
C15 N6 Al3 120.7(5)
N6 C16 C17 119.8(7)
N6 C16 C20 121.5(6)
C17 C16 C20 118.7(7)
C18 C17 C16 129.9(6)
C18 C17 H17A 115.0
C16 C17 H17A 115.0
N3 C18 C17 126.2(6)
N3 C18 C21 115.7(6)
C17 C18 C21 117.9(6)
N3 C19 C38 107.5(5)
N3 C19 H19A 110.2
C38 C19 H19A 110.2
N3 C19 H19B 110.2
C38 C19 H19B 110.2
H19A C19 H19B 108.5
C16 C20 H20A 109.5
C16 C20 H20B 109.5
H20A C20 H20B 109.5
C16 C20 H20C 109.5
H20A C20 H20C 109.5
H20B C20 H20C 109.5
C18 C21 H21A 109.5
C18 C21 H21B 109.5
H21A C21 H21B 109.5
C18 C21 H21C 109.5
H21A C21 H21C 109.5
H21B C21 H21C 109.5
Al3 C71 H71A 109.5
Al3 C71 H71B 109.5
H71A C71 H71B 109.5
Al3 C71 H71C 109.5
H71A C71 H71C 109.5
H71B C71 H71C 109.5
Al3 C72 H72A 109.5
Al3 C72 H72B 109.5
H72A C72 H72B 109.5
Al3 C72 H72C 109.5
H72A C72 H72C 109.5
H72B C72 H72C 109.5
Al3 C73 H73A 109.5
Al3 C73 H73B 109.5
H73A C73 H73B 109.5
Al3 C73 H73C 109.5
H73A C73 H73C 109.5
H73B C73 H73C 109.5
C71' Al3' C72' 111.7(6)
C71' Al3' N6' 105.5(4)
C72' Al3' N6' 107.3(5)
C71' Al3' C73' 113.1(4)
C72' Al3' C73' 110.6(6)
N6' Al3' C73' 108.3(4)
C18' N3' C19' 127.8(7)
C18' N3' H3 112(2)
C19' N3' H3 115(2)
C16' N6' C15 122.3(6)
C16' N6' Al3' 121.8(6)
C15 N6' Al3' 115.3(5)
N6' C16' C17' 117.7(8)
N6' C16' C20' 122.6(8)
C17' C16' C20' 119.1(8)
C18' C17' C16' 126.0(7)
C18' C17' H17B 117.0
C16' C17' H17B 117.0
N3' C18' C17' 124.2(6)
N3' C18' C21' 118.0(6)
C17' C18' C21' 117.8(6)
N3' C19' C38 105.1(6)
N3' C19' H19C 110.7
C38 C19' H19C 110.7
N3' C19' H19D 110.7
C38 C19' H19D 110.7
H19C C19' H19D 108.8
C16' C20' H20D 109.5
C16' C20' H20E 109.5
H20D C20' H20E 109.5
C16' C20' H20F 109.5
H20D C20' H20F 109.5
H20E C20' H20F 109.5
C18' C21' H21D 109.5
C18' C21' H21E 109.5
H21D C21' H21E 109.5
C18' C21' H21F 109.5
H21D C21' H21F 109.5
H21E C21' H21F 109.5
Al3' C71' H71D 109.5
Al3' C71' H71E 109.5
H71D C71' H71E 109.5
Al3' C71' H71F 109.5
H71D C71' H71F 109.5
H71E C71' H71F 109.5
Al3' C72' H72D 109.5
Al3' C72' H72E 109.5
H72D C72' H72E 109.5
Al3' C72' H72F 109.5
H72D C72' H72F 109.5
H72E C72' H72F 109.5
Al3' C73' H73D 109.5
Al3' C73' H73E 109.5
H73D C73' H73E 109.5
Al3' C73' H73F 109.5
H73D C73' H73F 109.5
H73E C73' H73F 109.5
C2 N1 C1 116.8(2)
C2 N1 Al1 118.4(2)
C1 N1 Al1 123.57(19)
C4 N2 C5 116.6(2)
C4 N2 Al1 118.9(2)
C5 N2 Al1 123.27(19)
C11 N4 C12 117.9(3)
C11 N4 Al2 113.3(2)
C12 N4 Al2 125.5(2)
C9 N5 C8 117.9(3)
C9 N5 Al2 113.8(2)
C8 N5 Al2 125.0(2)
N1 C1 C22 113.8(2)
N1 C1 H1A 108.8
C22 C1 H1A 108.8
N1 C1 H1B 108.8
C22 C1 H1B 108.8
H1A C1 H1B 107.7
N1 C2 C3 123.7(3)
N1 C2 C6 120.4(3)
C3 C2 C6 115.9(3)
C2 C3 C4 129.3(3)
C2 C3 H3A 115.3
C4 C3 H3A 115.3
N2 C4 C3 123.2(3)
N2 C4 C7 120.8(3)
C3 C4 C7 116.0(3)
N2 C5 C34 113.9(2)
N2 C5 H5A 108.8
C34 C5 H5A 108.8
N2 C5 H5B 108.8
C34 C5 H5B 108.8
H5A C5 H5B 107.7
C2 C6 H6A 109.5
C2 C6 H6B 109.5
H6A C6 H6B 109.5
C2 C6 H6C 109.5
H6A C6 H6C 109.5
H6B C6 H6C 109.5
C4 C7 H7A 109.5
C4 C7 H7B 109.5
H7A C7 H7B 109.5
C4 C7 H7C 109.5
H7A C7 H7C 109.5
H7B C7 H7C 109.5
N5 C8 C24 115.3(3)
N5 C8 H8A 108.5
C24 C8 H8A 108.5
N5 C8 H8B 108.5
C24 C8 H8B 108.5
H8A C8 H8B 107.5
N5 C9 C10 122.7(3)
N5 C9 C13 121.8(3)
C10 C9 C13 115.5(3)
C11 C10 C9 129.4(3)
C11 C10 H10A 115.3
C9 C10 H10A 115.3
N4 C11 C10 122.8(3)
N4 C11 C14 121.4(3)
C10 C11 C14 115.8(3)
N4 C12 C36 114.0(2)
N4 C12 H12A 108.8
C36 C12 H12A 108.8
N4 C12 H12B 108.8
C36 C12 H12B 108.8
H12A C12 H12B 107.7
C9 C13 H13A 109.5
C9 C13 H13B 109.5
H13A C13 H13B 109.5
C9 C13 H13C 109.5
H13A C13 H13C 109.5
H13B C13 H13C 109.5
C11 C14 H14A 109.5
C11 C14 H14B 109.5
H14A C14 H14B 109.5
C11 C14 H14C 109.5
H14A C14 H14C 109.5
H14B C14 H14C 109.5
N6 C15 C26 114.9(4)
C26 C15 N6' 116.6(3)
N6 C15 H15A 108.5
C26 C15 H15A 108.5
N6 C15 H15B 108.5
C26 C15 H15B 108.5
H15A C15 H15B 107.5
C26 C15 H15C 108.1
N6' C15 H15C 108.1
C26 C15 H15D 108.1
N6' C15 H15D 108.1
H15C C15 H15D 107.3
C23 C22 C27 120.2(3)
C23 C22 C1 118.8(3)
C27 C22 C1 121.0(3)
C22 C23 C24 120.3(3)
C22 C23 C28 119.0(3)
C24 C23 C28 120.7(3)
C25 C24 C23 120.1(3)
C25 C24 C8 120.5(3)
C23 C24 C8 119.3(3)
C24 C25 C26 119.6(3)
C24 C25 C30 120.5(3)
C26 C25 C30 119.9(3)
C27 C26 C25 120.4(3)
C27 C26 C15 120.5(3)
C25 C26 C15 119.0(3)
C26 C27 C22 119.2(3)
C26 C27 C32 121.9(3)
C22 C27 C32 118.7(3)
C23 C28 C29 112.4(3)
C23 C28 H28A 109.1
C29 C28 H28A 109.1
C23 C28 H28B 109.1
C29 C28 H28B 109.1
H28A C28 H28B 107.9
C28 C29 H29A 109.5
C28 C29 H29B 109.5
H29A C29 H29B 109.5
C28 C29 H29C 109.5
H29A C29 H29C 109.5
H29B C29 H29C 109.5
C25 C30 C31 112.5(3)
C25 C30 H30A 109.1
C31 C30 H30A 109.1
C25 C30 H30B 109.1
C31 C30 H30B 109.1
H30A C30 H30B 107.8
C30 C31 H31A 109.5
C30 C31 H31B 109.5
H31A C31 H31B 109.5
C30 C31 H31C 109.5
H31A C31 H31C 109.5
H31B C31 H31C 109.5
C27 C32 C33 110.8(3)
C27 C32 H32A 109.5
C33 C32 H32A 109.5
C27 C32 H32B 109.5
C33 C32 H32B 109.5
H32A C32 H32B 108.1
C32 C33 H33A 109.5
C32 C33 H33B 109.5
H33A C33 H33B 109.5
C32 C33 H33C 109.5
H33A C33 H33C 109.5
H33B C33 H33C 109.5
C35 C34 C39 119.8(3)
C35 C34 C5 119.6(3)
C39 C34 C5 120.6(3)
C34 C35 C36 120.9(3)
C34 C35 C40 119.0(3)
C36 C35 C40 120.2(3)
C35 C36 C37 119.6(3)
C35 C36 C12 119.0(3)
C37 C36 C12 121.4(3)
C38 C37 C36 119.0(3)
C38 C37 C42 119.8(3)
C36 C37 C42 121.2(3)
C37 C38 C39 122.0(3)
C37 C38 C19 112.0(4)
C39 C38 C19 125.1(4)
C37 C38 C19' 125.8(5)
C39 C38 C19' 111.7(5)
C38 C39 C34 118.7(3)
C38 C39 C44 120.7(3)
C34 C39 C44 120.6(3)
C35 C40 C41 111.4(3)
C35 C40 H40A 109.3
C41 C40 H40A 109.3
C35 C40 H40B 109.3
C41 C40 H40B 109.3
H40A C40 H40B 108.0
C40 C41 H41A 109.5
C40 C41 H41B 109.5
H41A C41 H41B 109.5
C40 C41 H41C 109.5
H41A C41 H41C 109.5
H41B C41 H41C 109.5
C37 C42 C43 111.8(3)
C37 C42 H42A 109.3
C43 C42 H42A 109.3
C37 C42 H42B 109.3
C43 C42 H42B 109.3
H42A C42 H42B 107.9
C42 C43 H43A 109.5
C42 C43 H43B 109.5
H43A C43 H43B 109.5
C42 C43 H43C 109.5
H43A C43 H43C 109.5
H43B C43 H43C 109.5
C39 C44 C45 111.5(3)
C39 C44 H44A 109.3
C45 C44 H44A 109.3
C39 C44 H44B 109.3
C45 C44 H44B 109.3
H44A C44 H44B 108.0
C44 C45 H45A 109.5
C44 C45 H45B 109.5
H45A C45 H45B 109.5
C44 C45 H45C 109.5
H45A C45 H45C 109.5
H45B C45 H45C 109.5
Al1 C51 H51A 109.5
Al1 C51 H51B 109.5
H51A C51 H51B 109.5
Al1 C51 H51C 109.5
H51A C51 H51C 109.5
H51B C51 H51C 109.5
Al1 C52 H52A 109.5
Al1 C52 H52B 109.5
H52A C52 H52B 109.5
Al1 C52 H52C 109.5
H52A C52 H52C 109.5
H52B C52 H52C 109.5
Al2 C61 H61A 109.5
Al2 C61 H61B 109.5
H61A C61 H61B 109.5
Al2 C61 H61C 109.5
H61A C61 H61C 109.5
H61B C61 H61C 109.5
Al2 C62 H62A 109.5
Al2 C62 H62B 109.5
H62A C62 H62B 109.5
Al2 C62 H62C 109.5
H62A C62 H62C 109.5
H62B C62 H62C 109.5

loop_
_geom_bond_atom_site_label_1
_geom_bond_atom_site_label_2
_geom_bond_distance
Al1 N1 1.935(2)
Al1 N2 1.935(3)
Al1 C52 1.954(3)
Al1 C51 1.984(3)
Al2 N5 1.930(3)
Al2 N4 1.933(3)
Al2 C62 1.960(3)
Al2 C61 1.970(4)
Al3 C72 1.957(9)
Al3 C73 1.971(7)
Al3 C71 1.981(8)
Al3 N6 1.985(7)
N3 C18 1.324(9)
N3 C19 1.484(9)
N3 H3 0.98(4)
N6 C16 1.314(11)
N6 C15 1.465(8)
C16 C17 1.420(9)
C16 C20 1.490(11)
C17 C18 1.383(9)
C17 H17A 0.9500
C18 C21 1.50(1)
C19 C38 1.519(7)
C19 H19A 0.9900
C19 H19B 0.9900
C20 H20A 0.9800
C20 H20B 0.9800
C20 H20C 0.9800
C21 H21A 0.9800
C21 H21B 0.9800
C21 H21C 0.9800
C71 H71A 0.9800
C71 H71B 0.9800
C71 H71C 0.9800
C72 H72A 0.9800
C72 H72B 0.9800
C72 H72C 0.9800
C73 H73A 0.9800
C73 H73B 0.9800
C73 H73C 0.9800
Al3' C71' 1.98(1)
Al3' C72' 2.015(15)
Al3' N6' 2.022(8)
Al3' C73' 2.025(9)
N3' C18' 1.368(9)
N3' C19' 1.460(11)
N3' H3 0.99(4)
N6' C16' 1.341(12)
N6' C15 1.558(8)
C16' C17' 1.449(11)
C16' C20' 1.498(12)
C17' C18' 1.378(10)
C17' H17B 0.9500
C18' C21' 1.495(9)
C19' C38 1.559(8)
C19' H19C 0.9900
C19' H19D 0.9900
C20' H20D 0.9800
C20' H20E 0.9800
C20' H20F 0.9800
C21' H21D 0.9800
C21' H21E 0.9800
C21' H21F 0.9800
C71' H71D 0.9800
C71' H71E 0.9800
C71' H71F 0.9800
C72' H72D 0.9800
C72' H72E 0.9800
C72' H72F 0.9800
C73' H73D 0.9800
C73' H73E 0.9800
C73' H73F 0.9800
N1 C2 1.330(4)
N1 C1 1.494(4)
N2 C4 1.336(4)
N2 C5 1.494(4)
N4 C11 1.338(4)
N4 C12 1.489(4)
N5 C9 1.341(4)
N5 C8 1.492(4)
C1 C22 1.521(4)
C1 H1A 0.9900
C1 H1B 0.9900
C2 C3 1.409(5)
C2 C6 1.510(4)
C3 C4 1.410(4)
C3 H3A 0.9500
C4 C7 1.510(5)
C5 C34 1.517(4)
C5 H5A 0.9900
C5 H5B 0.9900
C6 H6A 0.9800
C6 H6B 0.9800
C6 H6C 0.9800
C7 H7A 0.9800
C7 H7B 0.9800
C7 H7C 0.9800
C8 C24 1.525(4)
C8 H8A 0.9900
C8 H8B 0.9900
C9 C10 1.407(4)
C9 C13 1.517(5)
C10 C11 1.399(5)
C10 H10A 0.9500
C11 C14 1.523(4)
C12 C36 1.526(5)
C12 H12A 0.9900
C12 H12B 0.9900
C13 H13A 0.9800
C13 H13B 0.9800
C13 H13C 0.9800
C14 H14A 0.9800
C14 H14B 0.9800
C14 H14C 0.9800
C15 C26 1.542(4)
C15 H15A 0.9900
C15 H15B 0.9900
C15 H15C 0.9900
C15 H15D 0.9900
C22 C23 1.399(5)
C22 C27 1.414(4)
C23 C24 1.403(4)
C23 C28 1.516(4)
C24 C25 1.402(4)
C25 C26 1.410(4)
C25 C30 1.520(4)
C26 C27 1.406(4)
C27 C32 1.522(4)
C28 C29 1.545(4)
C28 H28A 0.9900
C28 H28B 0.9900
C29 H29A 0.9800
C29 H29B 0.9800
C29 H29C 0.9800
C30 C31 1.535(5)
C30 H30A 0.9900
C30 H30B 0.9900
C31 H31A 0.9800
C31 H31B 0.9800
C31 H31C 0.9800
C32 C33 1.532(4)
C32 H32A 0.9900
C32 H32B 0.9900
C33 H33A 0.9800
C33 H33B 0.9800
C33 H33C 0.9800
C34 C35 1.394(4)
C34 C39 1.417(4)
C35 C36 1.409(4)
C35 C40 1.514(4)
C36 C37 1.413(4)
C37 C38 1.391(5)
C37 C42 1.521(5)
C38 C39 1.401(5)
C39 C44 1.518(5)
C40 C41 1.541(4)
C40 H40A 0.9900
C40 H40B 0.9900
C41 H41A 0.9800
C41 H41B 0.9800
C41 H41C 0.9800
C42 C43 1.533(4)
C42 H42A 0.9900
C42 H42B 0.9900
C43 H43A 0.9800
C43 H43B 0.9800
C43 H43C 0.9800
C44 C45 1.536(5)
C44 H44A 0.9900
C44 H44B 0.9900
C45 H45A 0.9800
C45 H45B 0.9800
C45 H45C 0.9800
C51 H51A 0.9800
C51 H51B 0.9800
C51 H51C 0.9800
C52 H52A 0.9800
C52 H52B 0.9800
C52 H52C 0.9800
C61 H61A 0.9800
C61 H61B 0.9800
C61 H61C 0.9800
C62 H62A 0.9800
C62 H62B 0.9800
C62 H62C 0.9800
